data_7207629
loop_
_publ_author_name
'Zhang, Kou-Lin'
'Chang, Yan'
'Zhang, Jing-Bo'
'Deng, Ye'
'Qiu, Ting-Ting'
'Li, Liang'
'Ng, Seik Weng'

_publ_section_title
;
 The cosolvent-dependent assembly of a family of three blue fluorescent
 lead(ii)-coordination polymers with 5-amino-2,4,6-tribromoisophthalic
 acid
;
_journal_issue 8
_journal_name_full CrystEngComm
_journal_page_first 2926
_journal_paper_doi 10.1039/c2ce06540a
_journal_volume 14
_journal_year 2012
_chemical_formula_sum 'C9 H10 Br3 N O7 Pb'
_chemical_formula_weight 691.10
_chemical_name_systematic
;
?
;
_space_group_IT_number 11
_symmetry_cell_setting monoclinic
_symmetry_space_group_name_Hall '-P 2yb'
_symmetry_space_group_name_H-M 'P 1 21/m 1'
_atom_sites_solution_hydrogens geom
_atom_sites_solution_primary direct
_atom_sites_solution_secondary difmap
_audit_creation_method SHELXL-97
_cell_angle_alpha 90.00
_cell_angle_beta 95.7160(10)
_cell_angle_gamma 90.00
_cell_formula_units_Z 2
_cell_length_a 9.0731(8)
_cell_length_b 6.9348(6)
_cell_length_c 11.9935(11)
_cell_measurement_reflns_used 3412
_cell_measurement_temperature 296(2)
_cell_measurement_theta_max 27.49
_cell_measurement_theta_min 2.69
_cell_volume 750.88(12)
_computing_cell_refinement 'SAINT (Bruker, 2004)'
_computing_data_collection 'APEX2 (Bruker, 2004)'
_computing_data_reduction 'SAINT (Bruker, 2004)'
_computing_molecular_graphics 'Diamond (CRYSTAL IMPACT, 2001)'
_computing_structure_refinement 'SHELXL-97 (Sheldrick, 1997)'
_computing_structure_solution 'SHELXS-97 (Sheldrick, 1990)'
_diffrn_ambient_temperature 296(2)
_diffrn_detector_area_resol_mean 8.3
_diffrn_measured_fraction_theta_full 0.992
_diffrn_measured_fraction_theta_max 0.992
_diffrn_measurement_device_type 'Bruker APEXII area-detector'
_diffrn_measurement_method '\f and \w'
_diffrn_radiation_monochromator graphite
_diffrn_radiation_source 'fine-focus sealed tube'
_diffrn_radiation_type MoK\a
_diffrn_radiation_wavelength 0.71073
_diffrn_reflns_av_R_equivalents 0.0357
_diffrn_reflns_av_sigmaI/netI 0.0350
_diffrn_reflns_limit_h_max 11
_diffrn_reflns_limit_h_min -11
_diffrn_reflns_limit_k_max 9
_diffrn_reflns_limit_k_min -9
_diffrn_reflns_limit_l_max 14
_diffrn_reflns_limit_l_min -15
_diffrn_reflns_number 6507
_diffrn_reflns_theta_full 27.50
_diffrn_reflns_theta_max 27.50
_diffrn_reflns_theta_min 1.71
_exptl_absorpt_coefficient_mu 19.246
_exptl_absorpt_correction_T_max 0.260
_exptl_absorpt_correction_T_min 0.114
_exptl_absorpt_correction_type multi-scan
_exptl_crystal_colour yellow
_exptl_crystal_density_diffrn 3.057
_exptl_crystal_density_method 'not measured'
_exptl_crystal_description block
_exptl_crystal_F_000 628
_exptl_crystal_size_max 0.19
_exptl_crystal_size_mid 0.10
_exptl_crystal_size_min 0.07
_refine_diff_density_max 0.822
_refine_diff_density_min -1.402
_refine_diff_density_rms 0.215
_refine_ls_extinction_method none
_refine_ls_goodness_of_fit_ref 1.079
_refine_ls_hydrogen_treatment mixed
_refine_ls_matrix_type full
_refine_ls_number_parameters 128
_refine_ls_number_reflns 1848
_refine_ls_number_restraints 0
_refine_ls_restrained_S_all 1.079
_refine_ls_R_factor_all 0.0280
_refine_ls_R_factor_gt 0.0242
_refine_ls_shift/su_max 0.001
_refine_ls_shift/su_mean 0.000
_refine_ls_structure_factor_coef Fsqd
_refine_ls_weighting_details 'calc w=1/[\s^2^(Fo^2^)+(0.0315P)^2^+0.0000P] where P=(Fo^2^+2Fc^2^)/3'
_refine_ls_weighting_scheme calc
_refine_ls_wR_factor_gt 0.0586
_refine_ls_wR_factor_ref 0.0602
_reflns_number_gt 1685
_reflns_number_total 1848
_reflns_threshold_expression >2sigma(I)
_cod_data_source_file c2ce06540a.txt
_cod_data_source_block pb
_cod_original_sg_symbol_H-M P21/m
_cod_database_code 7207629

loop_
_symmetry_equiv_pos_as_xyz
'x, y, z'
'-x, y+1/2, -z'
'-x, -y, -z'
'x, -y-1/2, z'

loop_
_atom_site_label
_atom_site_type_symbol
_atom_site_fract_x
_atom_site_fract_y
_atom_site_fract_z
_atom_site_U_iso_or_equiv
_atom_site_adp_type
_atom_site_occupancy
_atom_site_symmetry_multiplicity
_atom_site_calc_flag
_atom_site_refinement_flags
Pb1 Pb 0.36382(2) 0.2500 0.52779(2) 0.02102(9) Uani 1 2 d S
Br1 Br 0.92699(8) 0.2500 0.48980(6) 0.03757(18) Uani 1 2 d S
Br2 Br 0.48324(7) 0.2500 0.12520(7) 0.03877(19) Uani 1 2 d S
Br3 Br 1.09122(7) 0.2500 0.04576(6) 0.03724(18) Uani 1 2 d S
O1 O 1.2068(3) 0.4111(4) 0.3284(3) 0.0307(7) Uani 1 1 d .
O2 O 0.5618(3) 0.0924(4) 0.4075(3) 0.0295(7) Uani 1 1 d .
O3 O 0.2413(6) 0.2500 0.7193(5) 0.0463(14) Uani 1 2 d S
H3O H 0.1384 0.2500 0.7160 0.08(4) Uiso 1 2 calc SR
O1W O 0.5926(5) 0.2500 0.6624(4) 0.0335(12) Uani 1 2 d S
H1W H 0.6366 0.1475 0.6576 0.040(16) Uiso 1 1 calc R
O2W O 0.0511(6) 0.7500 0.2381(5) 0.0426(14) Uani 1 2 d S
H2W H 0.093(7) 0.643(8) 0.270(5) 0.06(2) Uiso 1 1 d .
N1 N 0.7535(7) 0.2500 -0.0132(5) 0.0394(15) Uani 1 2 d S
H1A H 0.6614 0.2500 -0.0383 0.047 Uiso 1 2 calc SR
H1B H 0.8205 0.2500 -0.0591 0.047 Uiso 1 2 calc SR
C1 C 0.6105(6) 0.2500 0.3751(6) 0.0209(12) Uani 1 2 d S
C2 C 0.7255(6) 0.2500 0.2924(5) 0.0203(13) Uani 1 2 d S
C3 C 0.6870(6) 0.2500 0.1781(6) 0.0217(13) Uani 1 2 d S
C4 C 0.7935(7) 0.2500 0.0998(6) 0.0252(13) Uani 1 2 d S
C5 C 0.9432(6) 0.2500 0.1456(5) 0.0211(12) Uani 1 2 d S
C6 C 0.9851(6) 0.2500 0.2597(6) 0.0205(12) Uani 1 2 d S
C7 C 0.8762(7) 0.2500 0.3323(5) 0.0207(12) Uani 1 2 d S
C8 C 1.1474(7) 0.2500 0.3060(5) 0.0223(13) Uani 1 2 d S
C9 C 0.3225(10) 0.2500 0.8261(7) 0.047(2) Uani 1 2 d S
H9A H 0.2552 0.2500 0.8830 0.070 Uiso 1 2 calc SR
H9B H 0.3837 0.3630 0.8340 0.070 Uiso 0.50 1 calc PR
H9C H 0.3837 0.1370 0.8340 0.070 Uiso 0.50 1 calc PR

loop_
_atom_site_aniso_label
_atom_site_aniso_U_11
_atom_site_aniso_U_22
_atom_site_aniso_U_33
_atom_site_aniso_U_23
_atom_site_aniso_U_13
_atom_site_aniso_U_12
Pb1 0.01688(13) 0.02434(13) 0.02204(15) 0.000 0.00298(9) 0.000
Br1 0.0275(4) 0.0685(5) 0.0167(4) 0.000 0.0021(3) 0.000
Br2 0.0164(3) 0.0651(5) 0.0339(4) 0.000 -0.0019(3) 0.000
Br3 0.0225(3) 0.0673(5) 0.0234(4) 0.000 0.0092(3) 0.000
O1 0.0236(17) 0.0323(17) 0.036(2) -0.0027(15) -0.0001(14) -0.0058(13)
O2 0.0287(17) 0.0245(15) 0.037(2) 0.0054(14) 0.0119(15) 0.0009(12)
O3 0.042(3) 0.064(4) 0.035(3) 0.000 0.014(3) 0.000
O1W 0.026(3) 0.035(3) 0.039(3) 0.000 -0.002(2) 0.000
O2W 0.034(3) 0.052(3) 0.039(4) 0.000 -0.011(2) 0.000
N1 0.025(3) 0.078(4) 0.016(3) 0.000 0.003(2) 0.000
C1 0.016(3) 0.022(3) 0.024(4) 0.000 0.000(2) 0.000
C2 0.020(3) 0.017(3) 0.024(4) 0.000 0.006(2) 0.000
C3 0.010(3) 0.029(3) 0.025(4) 0.000 -0.001(2) 0.000
C4 0.020(3) 0.033(3) 0.022(4) 0.000 -0.002(2) 0.000
C5 0.015(3) 0.029(3) 0.019(3) 0.000 0.002(2) 0.000
C6 0.016(3) 0.022(3) 0.024(3) 0.000 0.003(2) 0.000
C7 0.018(3) 0.026(3) 0.018(3) 0.000 0.003(2) 0.000
C8 0.017(3) 0.034(3) 0.016(3) 0.000 0.004(2) 0.000
C9 0.057(5) 0.051(5) 0.035(5) 0.000 0.014(4) 0.000

loop_
_atom_type_symbol
_atom_type_description
_atom_type_scat_dispersion_real
_atom_type_scat_dispersion_imag
_atom_type_scat_source
C C 0.0033 0.0016 'International Tables Vol C Tables 4.2.6.8 and 6.1.1.4'
H H 0.0000 0.0000 'International Tables Vol C Tables 4.2.6.8 and 6.1.1.4'
N N 0.0061 0.0033 'International Tables Vol C Tables 4.2.6.8 and 6.1.1.4'
O O 0.0106 0.0060 'International Tables Vol C Tables 4.2.6.8 and 6.1.1.4'
Br Br -0.2901 2.4595 'International Tables Vol C Tables 4.2.6.8 and 6.1.1.4'
Pb Pb -3.3944 10.1111 'International Tables Vol C Tables 4.2.6.8 and 6.1.1.4'

loop_
_geom_angle_atom_site_label_1
_geom_angle_atom_site_label_2
_geom_angle_atom_site_label_3
_geom_angle
_geom_angle_site_symmetry_1
_geom_angle_site_symmetry_3
O1W Pb1 O2 68.18(8) . 2_656
O1W Pb1 O2 68.18(8) . 3_656
O2 Pb1 O2 135.28(15) 2_656 3_656
O1W Pb1 O3 80.42(18) . .
O2 Pb1 O3 81.84(9) 2_656 .
O2 Pb1 O3 81.84(9) 3_656 .
O1W Pb1 O2 77.71(13) . .
O2 Pb1 O2 111.98(7) 2_656 .
O2 Pb1 O2 67.12(11) 3_656 .
O3 Pb1 O2 146.92(11) . .
O1W Pb1 O2 77.71(13) . 4_565
O2 Pb1 O2 67.12(11) 2_656 4_565
O2 Pb1 O2 111.98(7) 3_656 4_565
O3 Pb1 O2 146.92(11) . 4_565
O2 Pb1 O2 48.73(13) . 4_565
C1 O2 Pb1 144.0(3) . 3_656
C1 O2 Pb1 95.0(3) . .
Pb1 O2 Pb1 112.88(11) 3_656 .
C9 O3 Pb1 124.1(5) . .
C9 O3 H3O 118.0 . .
Pb1 O3 H3O 118.0 . .
Pb1 O1W H1W 109.5 . .
C4 N1 H1A 120.0 . .
C4 N1 H1B 120.0 . .
H1A N1 H1B 120.0 . .
O2 C1 O2 121.2(6) 4_565 .
O2 C1 C2 119.4(3) 4_565 .
O2 C1 C2 119.4(3) . .
C3 C2 C7 118.7(5) . .
C3 C2 C1 121.9(5) . .
C7 C2 C1 119.4(5) . .
C2 C3 C4 122.5(5) . .
C2 C3 Br2 118.3(4) . .
C4 C3 Br2 119.2(5) . .
N1 C4 C3 121.8(6) . .
N1 C4 C5 122.4(6) . .
C3 C4 C5 115.8(6) . .
C6 C5 C4 123.0(6) . .
C6 C5 Br3 119.0(4) . .
C4 C5 Br3 118.0(5) . .
C7 C6 C5 118.7(6) . .
C7 C6 C8 119.8(6) . .
C5 C6 C8 121.5(5) . .
C6 C7 C2 121.3(6) . .
C6 C7 Br1 120.6(5) . .
C2 C7 Br1 118.1(4) . .
O1 C8 O1 125.3(6) . 4_565
O1 C8 C6 117.2(3) . .
O1 C8 C6 117.2(3) 4_565 .
O3 C9 H9A 109.5 . .
O3 C9 H9B 109.5 . .
H9A C9 H9B 109.5 . .
O3 C9 H9C 109.5 . .
H9A C9 H9C 109.5 . .
H9B C9 H9C 109.5 . .

loop_
_geom_bond_atom_site_label_1
_geom_bond_atom_site_label_2
_geom_bond_distance
_geom_bond_site_symmetry_2
Pb1 O1W 2.499(5) .
Pb1 O2 2.567(3) 2_656
Pb1 O2 2.567(3) 3_656
Pb1 O3 2.649(5) .
Pb1 O2 2.650(3) .
Pb1 O2 2.650(3) 4_565
Br1 C7 1.899(6) .
Br2 C3 1.893(6) .
Br3 C5 1.887(6) .
O1 C8 1.258(4) .
O2 C1 1.255(4) .
O2 Pb1 2.567(3) 3_656
O3 C9 1.413(10) .
O3 H3O 0.9300 .
O1W H1W 0.8200 .
O2W H2W 0.91(6) .
N1 C4 1.367(9) .
N1 H1A 0.8600 .
N1 H1B 0.8600 .
C1 O2 1.255(4) 4_565
C1 C2 1.510(8) .
C2 C3 1.381(9) .
C2 C7 1.403(8) .
C3 C4 1.413(9) .
C4 C5 1.413(8) .
C5 C6 1.382(9) .
C6 C7 1.381(8) .
C6 C8 1.522(8) .
C8 O1 1.258(4) 4_565
C9 H9A 0.9600 .
C9 H9B 0.9600 .
C9 H9C 0.9600 .

loop_
_geom_torsion_atom_site_label_1
_geom_torsion_atom_site_label_2
_geom_torsion_atom_site_label_3
_geom_torsion_atom_site_label_4
_geom_torsion
_geom_torsion_site_symmetry_1
_geom_torsion_site_symmetry_4
O1W Pb1 O2 C1 -85.5(3) . .
O2 Pb1 O2 C1 -25.4(3) 2_656 .
O2 Pb1 O2 C1 -156.8(4) 3_656 .
O3 Pb1 O2 C1 -135.2(4) . .
O2 Pb1 O2 C1 -1.2(3) 4_565 .
O1W Pb1 O2 Pb1 71.28(12) . 3_656
O2 Pb1 O2 Pb1 131.41(17) 2_656 3_656
O2 Pb1 O2 Pb1 0.0 3_656 3_656
O3 Pb1 O2 Pb1 21.6(3) . 3_656
O2 Pb1 O2 Pb1 155.62(8) 4_565 3_656
O1W Pb1 O3 C9 0.000(2) . .
O2 Pb1 O3 C9 -69.11(8) 2_656 .
O2 Pb1 O3 C9 69.11(8) 3_656 .
O2 Pb1 O3 C9 49.1(2) . .
O2 Pb1 O3 C9 -49.1(2) 4_565 .
Pb1 O2 C1 O2 -139.6(3) 3_656 4_565
Pb1 O2 C1 O2 2.1(6) . 4_565
Pb1 O2 C1 C2 42.6(9) 3_656 .
Pb1 O2 C1 C2 -175.6(5) . .
O2 C1 C2 C3 -88.9(5) 4_565 .
O2 C1 C2 C3 88.9(5) . .
O2 C1 C2 C7 91.1(5) 4_565 .
O2 C1 C2 C7 -91.1(5) . .
C7 C2 C3 C4 0.0 . .
C1 C2 C3 C4 180.0 . .
C7 C2 C3 Br2 180.0 . .
C1 C2 C3 Br2 0.0 . .
C2 C3 C4 N1 180.0 . .
Br2 C3 C4 N1 0.0 . .
C2 C3 C4 C5 0.0 . .
Br2 C3 C4 C5 180.0 . .
N1 C4 C5 C6 180.0 . .
C3 C4 C5 C6 0.0 . .
N1 C4 C5 Br3 0.0 . .
C3 C4 C5 Br3 180.0 . .
C4 C5 C6 C7 0.0 . .
Br3 C5 C6 C7 180.0 . .
C4 C5 C6 C8 180.0 . .
Br3 C5 C6 C8 0.0 . .
C5 C6 C7 C2 0.0 . .
C8 C6 C7 C2 180.0 . .
C5 C6 C7 Br1 180.0 . .
C8 C6 C7 Br1 0.0 . .
C3 C2 C7 C6 0.0 . .
C1 C2 C7 C6 180.0 . .
C3 C2 C7 Br1 180.0 . .
C1 C2 C7 Br1 0.0 . .
C7 C6 C8 O1 -86.8(5) . .
C5 C6 C8 O1 93.2(5) . .
C7 C6 C8 O1 86.8(5) . 4_565
C5 C6 C8 O1 -93.2(5) . 4_565
